data_7703643
loop_
_publ_author_name
'Zhao, Sheng-Ze'
'Qin, Chun-Yan'
'Wang, Shi'
'Yamashita, Masahiro'
'Li, Yong-Hua'
'Huang, Wei'

_publ_section_title
;
 Structure-function correlations in mononuclear manganese(iii) spin
 crossover systems with a big conjugated hexadentate Schiff-base ligand.
;
_journal_issue 14
_journal_name_full 'Dalton transactions (Cambridge, England : 2003)'
_journal_page_first 4293
_journal_page_last 4305
_journal_paper_doi 10.1039/c9dt04882k
_journal_volume 49
_journal_year 2020
_chemical_formula_sum 'C30 H32 As F6 Mn N4 O2'
_chemical_formula_weight 724.46
_space_group_crystal_system monoclinic
_space_group_IT_number 14
_space_group_name_Hall '-P 2ybc'
_space_group_name_H-M_alt 'P 1 21/c 1'
_atom_sites_solution_hydrogens mixed
_audit_creation_method SHELXL-2014/7
_audit_update_record
;
2019-12-16 deposited with the CCDC.	2020-03-02 downloaded from the CCDC.
;
_cell_angle_alpha 90
_cell_angle_beta 99.336(2)
_cell_angle_gamma 90
_cell_formula_units_Z 4
_cell_length_a 8.0135(7)
_cell_length_b 16.2305(12)
_cell_length_c 23.8480(18)
_cell_measurement_reflns_used 9347
_cell_measurement_temperature 295(2)
_cell_measurement_theta_max 28.63
_cell_measurement_theta_min 2.54
_cell_volume 3060.7(4)
_computing_structure_refinement 'SHELXL-2014/7 (Sheldrick, 2014)'
_diffrn_ambient_temperature 295(2)
_diffrn_measured_fraction_theta_full 0.999
_diffrn_measured_fraction_theta_max 0.999
_diffrn_measurement_device_type 'CCD area detector'
_diffrn_measurement_method 'phi and omega scans'
_diffrn_radiation_type MoK\a
_diffrn_radiation_wavelength 0.71073
_diffrn_reflns_av_R_equivalents 0.0413
_diffrn_reflns_av_unetI/netI 0.0394
_diffrn_reflns_Laue_measured_fraction_full 0.999
_diffrn_reflns_Laue_measured_fraction_max 0.999
_diffrn_reflns_limit_h_max 9
_diffrn_reflns_limit_h_min -9
_diffrn_reflns_limit_k_max 19
_diffrn_reflns_limit_k_min -19
_diffrn_reflns_limit_l_max 19
_diffrn_reflns_limit_l_min -28
_diffrn_reflns_number 21071
_diffrn_reflns_point_group_measured_fraction_full 0.999
_diffrn_reflns_point_group_measured_fraction_max 0.999
_diffrn_reflns_theta_full 24.999
_diffrn_reflns_theta_max 24.999
_diffrn_reflns_theta_min 1.524
_exptl_absorpt_coefficient_mu 1.576
_exptl_absorpt_correction_T_max 0.7184
_exptl_absorpt_correction_T_min 0.5024
_exptl_absorpt_correction_type multi-scan
_exptl_absorpt_process_details 'SADABS; Bruker, 2000'
_exptl_crystal_colour brown
_exptl_crystal_density_diffrn 1.572
_exptl_crystal_description block
_exptl_crystal_F_000 1472
_exptl_crystal_size_max 0.45
_exptl_crystal_size_mid 0.37
_exptl_crystal_size_min 0.21
_refine_diff_density_max 0.459
_refine_diff_density_min -0.517
_refine_diff_density_rms 0.076
_refine_ls_extinction_coef 0.0024(6)
_refine_ls_extinction_expression Fc^*^=kFc[1+0.001xFc^2^\l^3^/sin(2\q)]^-1/4^
_refine_ls_extinction_method 'SHELXL-2014/7 (Sheldrick 2014'
_refine_ls_goodness_of_fit_ref 1.079
_refine_ls_hydrogen_treatment mixed
_refine_ls_matrix_type full
_refine_ls_number_parameters 406
_refine_ls_number_reflns 5396
_refine_ls_number_restraints 0
_refine_ls_restrained_S_all 1.079
_refine_ls_R_factor_all 0.0748
_refine_ls_R_factor_gt 0.0470
_refine_ls_shift/su_max 0.000
_refine_ls_shift/su_mean 0.000
_refine_ls_structure_factor_coef Fsqd
_refine_ls_weighting_details 'w=1/[\s^2^(Fo^2^)+(0.0777P)^2^+1.2521P] where P=(Fo^2^+2Fc^2^)/3'
_refine_ls_weighting_scheme calc
_refine_ls_wR_factor_gt 0.1217
_refine_ls_wR_factor_ref 0.1456
_reflns_Friedel_coverage 0.000
_reflns_number_gt 3899
_reflns_number_total 5400
_reflns_threshold_expression 'I > 2\s(I)'
_cod_data_source_file c9dt04882k2.cif
_cod_data_source_block 111_CCDC1
_cod_depositor_comments
;
The following automatic conversions were performed:

data item '_exptl_absorpt_correction_type' value 'Multi-scan' was
changed to 'multi-scan' in accordance with the
/home/data/users/saulius/crontab/automatic-downloads/rss-feeds/RSC/lib/dictionaries/cif_core.dic
dictionary named 'cif_core.dic' version 2.4.2 last updated on
2011-04-26.

Automatic conversion script
Id: cif_fix_values 7556 2019-12-06 15:28:31Z antanas 

 Adding full bibliography for 7703640--7703647.cif.
;
_cod_original_sg_symbol_H-M 'P 21/c'
_cod_database_code 7703643
_shelx_shelxl_version_number 2014/7
_shelx_space_group_comment
;
The symmetry employed for this shelxl refinement is uniquely defined
by the following loop, which should always be used as a source of
symmetry information in preference to the above space-group names.
They are only intended as comments.
;

loop_
_space_group_symop_operation_xyz
'x, y, z'
'-x, y+1/2, -z+1/2'
'-x, -y, -z'
'x, -y-1/2, z-1/2'

loop_
_atom_site_label
_atom_site_type_symbol
_atom_site_fract_x
_atom_site_fract_y
_atom_site_fract_z
_atom_site_U_iso_or_equiv
_atom_site_adp_type
_atom_site_occupancy
_atom_site_site_symmetry_order
_atom_site_calc_flag
_atom_site_refinement_flags_posn
_atom_site_refinement_flags_adp
_atom_site_refinement_flags_occupancy
_atom_site_disorder_assembly
_atom_site_disorder_group
O1 O 0.2358(4) 0.28900(16) 0.87468(14) 0.0579(7) Uani 1 1 d . . . . .
C1 C 0.1462(5) 0.3529(2) 0.88588(17) 0.0473(9) Uani 1 1 d . . . . .
C2 C 0.2081(6) 0.4316(2) 0.8745(2) 0.0638(12) Uani 1 1 d . . . . .
H1 H 0.3045 0.4356 0.8576 0.077 Uiso 1 1 calc R U . . .
C3 C 0.1311(6) 0.5007(3) 0.8876(2) 0.0690(13) Uani 1 1 d . . . . .
H2 H 0.1771 0.5515 0.8804 0.083 Uiso 1 1 calc R U . . .
C4 C -0.0168(6) 0.4983(3) 0.91178(18) 0.0592(11) Uani 1 1 d . . . . .
C5 C -0.0968(7) 0.5712(3) 0.9259(2) 0.0789(15) Uani 1 1 d . . . . .
H3 H -0.0487 0.6219 0.9198 0.095 Uiso 1 1 calc R U . . .
C6 C -0.2404(9) 0.5690(5) 0.9479(3) 0.101(2) Uani 1 1 d . . . . .
H4 H -0.2914 0.6176 0.9571 0.121 Uiso 1 1 calc R U . . .
C7 C -0.3112(8) 0.4941(5) 0.9568(3) 0.108(2) Uani 1 1 d . . . . .
H5 H -0.4122 0.4927 0.9712 0.129 Uiso 1 1 calc R U . . .
C8 C -0.2378(7) 0.4210(4) 0.9449(2) 0.0836(15) Uani 1 1 d . . . . .
H6 H -0.2890 0.3713 0.9516 0.100 Uiso 1 1 calc R U . . .
C9 C -0.0861(5) 0.4209(3) 0.92284(17) 0.0558(11) Uani 1 1 d . . . . .
C10 C 0.0015(5) 0.3472(2) 0.91097(16) 0.0471(9) Uani 1 1 d . . . . .
C11 C -0.0405(5) 0.2698(3) 0.93424(18) 0.0540(10) Uani 1 1 d . . . . .
H7 H -0.1132 0.2715 0.9609 0.065 Uiso 1 1 calc R U . . .
N1 N 0.0120(4) 0.1988(2) 0.92200(14) 0.0523(8) Uani 1 1 d . . . . .
C12 C -0.0145(6) 0.1301(3) 0.96026(18) 0.0644(12) Uani 1 1 d . . . . .
H8 H -0.0497 0.0814 0.9378 0.077 Uiso 1 1 calc R U . . .
H9 H -0.1039 0.1444 0.9815 0.077 Uiso 1 1 calc R U . . .
C13 C 0.1448(7) 0.1114(3) 1.0010(2) 0.0778(16) Uani 1 1 d . . . . .
H10 H 0.1174 0.0727 1.0291 0.093 Uiso 1 1 calc R U . . .
H11 H 0.1831 0.1619 1.0208 0.093 Uiso 1 1 calc R U . . .
C14 C 0.2887(7) 0.0766(3) 0.9751(2) 0.0763(16) Uani 1 1 d . . . . .
H12 H 0.3796 0.0611 1.0053 0.092 Uiso 1 1 calc R U . . .
H13 H 0.2506 0.0271 0.9541 0.092 Uiso 1 1 calc R U . . .
N2 N 0.3548(5) 0.1354(2) 0.93654(17) 0.0612(11) Uani 1 1 d . . . . .
H14 H 0.393(5) 0.170(2) 0.9554(17) 0.039(11) Uiso 1 1 d . . . . .
C15 C 0.5002(6) 0.1031(3) 0.9134(2) 0.0764(15) Uani 1 1 d . . . . .
H15 H 0.4737 0.0492 0.8969 0.092 Uiso 1 1 calc R U . . .
H16 H 0.5966 0.0977 0.9435 0.092 Uiso 1 1 calc R U . . .
C16 C 0.5419(6) 0.1613(3) 0.8688(2) 0.0747(14) Uani 1 1 d . . . . .
H17 H 0.5686 0.2152 0.8856 0.090 Uiso 1 1 calc R U . . .
H18 H 0.6402 0.1414 0.8540 0.090 Uiso 1 1 calc R U . . .
N3 N 0.3985(5) 0.1681(3) 0.82261(18) 0.0625(10) Uani 1 1 d . . . . .
H19 H 0.384(5) 0.126(3) 0.8060(18) 0.053(13) Uiso 1 1 d . . . . .
C17 C 0.4183(7) 0.2317(3) 0.7809(2) 0.0760(14) Uani 1 1 d . . . . .
H20 H 0.5239 0.2227 0.7669 0.091 Uiso 1 1 calc R U . . .
H21 H 0.4249 0.2851 0.7994 0.091 Uiso 1 1 calc R U . . .
C18 C 0.2759(7) 0.2329(3) 0.7314(2) 0.0795(16) Uani 1 1 d . . . . .
H22 H 0.2648 0.1780 0.7150 0.095 Uiso 1 1 calc R U . . .
H23 H 0.3069 0.2696 0.7027 0.095 Uiso 1 1 calc R U . . .
C19 C 0.1022(6) 0.2596(3) 0.7444(2) 0.0704(13) Uani 1 1 d . . . . .
H24 H 0.1122 0.3124 0.7637 0.084 Uiso 1 1 calc R U . . .
H25 H 0.0234 0.2657 0.7092 0.084 Uiso 1 1 calc R U . . .
N4 N 0.0387(5) 0.1976(2) 0.78046(16) 0.0555(9) Uani 1 1 d . . . . .
C20 C -0.0772(6) 0.1491(3) 0.75714(18) 0.0574(11) Uani 1 1 d . . . . .
H26 H -0.1276 0.1610 0.7201 0.069 Uiso 1 1 calc R U . . .
C21 C -0.1363(5) 0.0774(2) 0.78365(16) 0.0487(10) Uani 1 1 d . . . . .
C22 C -0.2978(6) 0.0406(3) 0.76235(16) 0.0548(11) Uani 1 1 d . . . . .
C23 C -0.4101(6) 0.0707(3) 0.71440(19) 0.0667(13) Uani 1 1 d . . . . .
H27 H -0.3784 0.1158 0.6944 0.080 Uiso 1 1 calc R U . . .
C24 C -0.5640(7) 0.0344(4) 0.6973(2) 0.0847(17) Uani 1 1 d . . . . .
H28 H -0.6346 0.0544 0.6653 0.102 Uiso 1 1 calc R U . . .
C25 C -0.6157(8) -0.0312(4) 0.7265(3) 0.0973(19) Uani 1 1 d . . . . .
H29 H -0.7215 -0.0546 0.7147 0.117 Uiso 1 1 calc R U . . .
C26 C -0.5154(8) -0.0613(3) 0.7717(3) 0.0858(16) Uani 1 1 d . . . . .
H30 H -0.5527 -0.1053 0.7914 0.103 Uiso 1 1 calc R U . . .
C27 C -0.3533(6) -0.0280(3) 0.79032(19) 0.0648(13) Uani 1 1 d . . . . .
C28 C -0.2437(7) -0.0633(3) 0.83564(19) 0.0768(16) Uani 1 1 d . . . . .
H31 H -0.2794 -0.1087 0.8543 0.092 Uiso 1 1 calc R U . . .
C29 C -0.0864(7) -0.0325(2) 0.85274(18) 0.0690(14) Uani 1 1 d . . . . .
H32 H -0.0124 -0.0600 0.8807 0.083 Uiso 1 1 calc R U . . .
C30 C -0.0332(6) 0.0405(2) 0.82876(16) 0.0532(11) Uani 1 1 d . . . . .
O2 O 0.1180(4) 0.06908(15) 0.85131(12) 0.0591(8) Uani 1 1 d . . . . .
Mn1 Mn 0.17145(8) 0.17968(3) 0.86317(3) 0.0484(2) Uani 1 1 d . . . . .
As1 As 0.65899(7) 0.22365(3) 0.08641(2) 0.0645(2) Uani 1 1 d . . . . .
F1 F 0.6169(6) 0.2377(3) 0.01476(15) 0.1288(15) Uani 1 1 d . . . . .
F2 F 0.4523(5) 0.2155(3) 0.0872(2) 0.1414(16) Uani 1 1 d . . . . .
F3 F 0.7005(6) 0.2127(3) 0.15780(16) 0.1551(19) Uani 1 1 d . . . . .
F4 F 0.6643(7) 0.1238(2) 0.0757(2) 0.178(2) Uani 1 1 d . . . . .
F5 F 0.8658(5) 0.2323(4) 0.0842(2) 0.1577(19) Uani 1 1 d . . . . .
F6 F 0.6503(7) 0.3258(2) 0.0951(2) 0.166(2) Uani 1 1 d . . . . .

loop_
_atom_site_aniso_label
_atom_site_aniso_U_11
_atom_site_aniso_U_22
_atom_site_aniso_U_33
_atom_site_aniso_U_23
_atom_site_aniso_U_13
_atom_site_aniso_U_12
O1 0.0592(18) 0.0396(14) 0.081(2) -0.0018(14) 0.0302(15) -0.0032(13)
C1 0.052(2) 0.038(2) 0.055(2) -0.0008(17) 0.0160(19) -0.0027(17)
C2 0.062(3) 0.044(2) 0.091(3) 0.003(2) 0.029(2) -0.011(2)
C3 0.078(3) 0.039(2) 0.091(4) 0.005(2) 0.018(3) -0.007(2)
C4 0.062(3) 0.053(2) 0.059(3) -0.006(2) -0.001(2) 0.009(2)
C5 0.087(4) 0.065(3) 0.078(3) -0.017(3) -0.006(3) 0.022(3)
C6 0.101(5) 0.107(5) 0.091(4) -0.030(4) 0.004(4) 0.047(4)
C7 0.086(5) 0.143(6) 0.103(5) -0.011(5) 0.044(4) 0.039(5)
C8 0.071(3) 0.104(4) 0.082(4) 0.001(3) 0.034(3) 0.012(3)
C9 0.052(3) 0.067(3) 0.048(2) -0.004(2) 0.0082(19) 0.006(2)
C10 0.048(2) 0.048(2) 0.047(2) -0.0003(17) 0.0124(18) -0.0040(17)
C11 0.056(3) 0.057(3) 0.051(2) 0.002(2) 0.014(2) -0.012(2)
N1 0.059(2) 0.049(2) 0.0474(19) 0.0070(15) 0.0051(16) -0.0151(16)
C12 0.090(3) 0.055(3) 0.047(2) 0.010(2) 0.009(2) -0.026(2)
C13 0.117(5) 0.061(3) 0.049(3) 0.013(2) -0.005(3) -0.022(3)
C14 0.108(4) 0.048(3) 0.059(3) 0.009(2) -0.029(3) -0.011(3)
N2 0.069(3) 0.045(2) 0.061(2) -0.0079(19) -0.014(2) 0.0002(19)
C15 0.074(3) 0.064(3) 0.081(3) -0.017(3) -0.018(3) 0.020(3)
C16 0.061(3) 0.077(3) 0.083(4) -0.024(3) 0.004(3) 0.017(2)
N3 0.066(3) 0.050(2) 0.071(3) -0.008(2) 0.011(2) 0.0090(19)
C17 0.071(3) 0.073(3) 0.092(4) 0.006(3) 0.037(3) 0.007(2)
C18 0.095(4) 0.078(3) 0.074(3) 0.028(3) 0.038(3) 0.018(3)
C19 0.077(3) 0.061(3) 0.074(3) 0.031(2) 0.018(3) 0.007(2)
N4 0.058(2) 0.0494(19) 0.061(2) 0.0167(17) 0.0128(18) 0.0095(17)
C20 0.066(3) 0.064(3) 0.041(2) 0.014(2) 0.007(2) 0.017(2)
C21 0.065(3) 0.045(2) 0.036(2) -0.0020(17) 0.0051(18) 0.0054(19)
C22 0.068(3) 0.058(2) 0.038(2) -0.0118(19) 0.006(2) 0.010(2)
C23 0.062(3) 0.085(3) 0.051(3) -0.010(2) 0.005(2) 0.019(2)
C24 0.069(4) 0.110(5) 0.068(3) -0.030(3) -0.012(3) 0.029(3)
C25 0.076(4) 0.107(5) 0.103(5) -0.035(4) -0.002(4) -0.008(4)
C26 0.098(4) 0.079(4) 0.080(4) -0.023(3) 0.011(3) -0.025(3)
C27 0.086(4) 0.058(3) 0.050(3) -0.016(2) 0.009(2) -0.013(2)
C28 0.126(5) 0.052(3) 0.046(3) -0.004(2) -0.003(3) -0.029(3)
C29 0.113(4) 0.042(2) 0.044(2) 0.0008(19) -0.013(3) -0.013(2)
C30 0.078(3) 0.038(2) 0.039(2) -0.0019(17) -0.003(2) -0.0045(19)
O2 0.080(2) 0.0375(14) 0.0521(17) 0.0048(12) -0.0130(15) 0.0022(14)
Mn1 0.0578(4) 0.0369(3) 0.0497(4) 0.0040(3) 0.0063(3) 0.0009(3)
As1 0.0756(4) 0.0585(3) 0.0589(3) -0.0176(2) 0.0093(2) -0.0220(2)
F1 0.165(4) 0.143(3) 0.071(2) 0.000(2) -0.002(2) -0.052(3)
F2 0.087(3) 0.176(4) 0.165(4) -0.008(3) 0.032(3) -0.033(3)
F3 0.178(4) 0.209(5) 0.071(2) 0.005(3) -0.003(2) -0.080(4)
F4 0.251(6) 0.058(2) 0.204(5) -0.021(2) -0.029(4) 0.009(3)
F5 0.090(3) 0.242(6) 0.142(4) -0.017(4) 0.020(3) -0.025(3)
F6 0.250(6) 0.075(3) 0.174(4) -0.044(3) 0.041(4) -0.050(3)

loop_
_atom_type_symbol
_atom_type_description
_atom_type_scat_dispersion_real
_atom_type_scat_dispersion_imag
_atom_type_scat_source
C C 0.0033 0.0016 'International Tables Vol C Tables 4.2.6.8 and 6.1.1.4'
H H 0.0000 0.0000 'International Tables Vol C Tables 4.2.6.8 and 6.1.1.4'
F F 0.0171 0.0103 'International Tables Vol C Tables 4.2.6.8 and 6.1.1.4'
Mn Mn 0.3368 0.7283 'International Tables Vol C Tables 4.2.6.8 and 6.1.1.4'
As As 0.0499 2.0058 'International Tables Vol C Tables 4.2.6.8 and 6.1.1.4'
N N 0.0061 0.0033 'International Tables Vol C Tables 4.2.6.8 and 6.1.1.4'
O O 0.0106 0.0060 'International Tables Vol C Tables 4.2.6.8 and 6.1.1.4'

loop_
_geom_angle_atom_site_label_1
_geom_angle_atom_site_label_2
_geom_angle_atom_site_label_3
_geom_angle
_geom_angle_site_symmetry_1
_geom_angle_site_symmetry_3
_geom_angle_publ_flag
C1 O1 Mn1 129.6(3) . . ?
O1 C1 C10 123.9(4) . . ?
O1 C1 C2 117.0(4) . . ?
C10 C1 C2 119.0(4) . . ?
C3 C2 C1 121.5(4) . . ?
C3 C2 H1 119.2 . . ?
C1 C2 H1 119.2 . . ?
C2 C3 C4 121.6(4) . . ?
C2 C3 H2 119.2 . . ?
C4 C3 H2 119.2 . . ?
C3 C4 C5 121.4(5) . . ?
C3 C4 C9 119.0(4) . . ?
C5 C4 C9 119.5(5) . . ?
C6 C5 C4 121.5(6) . . ?
C6 C5 H3 119.3 . . ?
C4 C5 H3 119.3 . . ?
C5 C6 C7 119.1(6) . . ?
C5 C6 H4 120.5 . . ?
C7 C6 H4 120.5 . . ?
C6 C7 C8 122.2(6) . . ?
C6 C7 H5 118.9 . . ?
C8 C7 H5 118.9 . . ?
C7 C8 C9 120.3(6) . . ?
C7 C8 H6 119.8 . . ?
C9 C8 H6 119.8 . . ?
C8 C9 C4 117.3(4) . . ?
C8 C9 C10 123.8(4) . . ?
C4 C9 C10 118.9(4) . . ?
C1 C10 C11 119.2(4) . . ?
C1 C10 C9 119.8(4) . . ?
C11 C10 C9 120.0(4) . . ?
N1 C11 C10 126.5(4) . . ?
N1 C11 H7 116.7 . . ?
C10 C11 H7 116.7 . . ?
C11 N1 C12 117.0(4) . . ?
C11 N1 Mn1 123.6(3) . . ?
C12 N1 Mn1 118.1(3) . . ?
N1 C12 C13 111.0(4) . . ?
N1 C12 H8 109.4 . . ?
C13 C12 H8 109.4 . . ?
N1 C12 H9 109.4 . . ?
C13 C12 H9 109.4 . . ?
H8 C12 H9 108.0 . . ?
C12 C13 C14 115.9(4) . . ?
C12 C13 H10 108.3 . . ?
C14 C13 H10 108.3 . . ?
C12 C13 H11 108.3 . . ?
C14 C13 H11 108.3 . . ?
H10 C13 H11 107.4 . . ?
N2 C14 C13 112.8(4) . . ?
N2 C14 H12 109.0 . . ?
C13 C14 H12 109.0 . . ?
N2 C14 H13 109.0 . . ?
C13 C14 H13 109.0 . . ?
H12 C14 H13 107.8 . . ?
C15 N2 C14 113.0(4) . . ?
C15 N2 Mn1 106.5(3) . . ?
C14 N2 Mn1 116.2(3) . . ?
C15 N2 H14 103(3) . . ?
C14 N2 H14 105(3) . . ?
Mn1 N2 H14 112(3) . . ?
N2 C15 C16 108.9(4) . . ?
N2 C15 H15 109.9 . . ?
C16 C15 H15 109.9 . . ?
N2 C15 H16 109.9 . . ?
C16 C15 H16 109.9 . . ?
H15 C15 H16 108.3 . . ?
N3 C16 C15 110.1(4) . . ?
N3 C16 H17 109.6 . . ?
C15 C16 H17 109.6 . . ?
N3 C16 H18 109.6 . . ?
C15 C16 H18 109.6 . . ?
H17 C16 H18 108.1 . . ?
C17 N3 C16 114.1(4) . . ?
C17 N3 Mn1 115.3(3) . . ?
C16 N3 Mn1 106.2(3) . . ?
C17 N3 H19 107(3) . . ?
C16 N3 H19 110(3) . . ?
Mn1 N3 H19 103(3) . . ?
N3 C17 C18 113.0(4) . . ?
N3 C17 H20 109.0 . . ?
C18 C17 H20 109.0 . . ?
N3 C17 H21 109.0 . . ?
C18 C17 H21 109.0 . . ?
H20 C17 H21 107.8 . . ?
C17 C18 C19 116.2(5) . . ?
C17 C18 H22 108.2 . . ?
C19 C18 H22 108.2 . . ?
C17 C18 H23 108.2 . . ?
C19 C18 H23 108.2 . . ?
H22 C18 H23 107.4 . . ?
N4 C19 C18 109.7(4) . . ?
N4 C19 H24 109.7 . . ?
C18 C19 H24 109.7 . . ?
N4 C19 H25 109.7 . . ?
C18 C19 H25 109.7 . . ?
H24 C19 H25 108.2 . . ?
C20 N4 C19 117.7(4) . . ?
C20 N4 Mn1 123.1(3) . . ?
C19 N4 Mn1 118.3(3) . . ?
N4 C20 C21 125.1(4) . . ?
N4 C20 H26 117.4 . . ?
C21 C20 H26 117.4 . . ?
C30 C21 C22 119.0(4) . . ?
C30 C21 C20 119.6(4) . . ?
C22 C21 C20 121.3(4) . . ?
C27 C22 C23 116.5(4) . . ?
C27 C22 C21 119.7(4) . . ?
C23 C22 C21 123.8(4) . . ?
C24 C23 C22 120.9(5) . . ?
C24 C23 H27 119.5 . . ?
C22 C23 H27 119.5 . . ?
C23 C24 C25 120.9(5) . . ?
C23 C24 H28 119.5 . . ?
C25 C24 H28 119.5 . . ?
C26 C25 C24 120.3(6) . . ?
C26 C25 H29 119.8 . . ?
C24 C25 H29 119.8 . . ?
C25 C26 C27 121.3(6) . . ?
C25 C26 H30 119.3 . . ?
C27 C26 H30 119.3 . . ?
C28 C27 C22 118.9(4) . . ?
C28 C27 C26 121.1(5) . . ?
C22 C27 C26 120.0(5) . . ?
C29 C28 C27 121.2(4) . . ?
C29 C28 H31 119.4 . . ?
C27 C28 H31 119.4 . . ?
C28 C29 C30 121.0(4) . . ?
C28 C29 H32 119.5 . . ?
C30 C29 H32 119.5 . . ?
O2 C30 C21 123.8(4) . . ?
O2 C30 C29 116.4(4) . . ?
C21 C30 C29 119.8(4) . . ?
C30 O2 Mn1 124.9(2) . . ?
O1 Mn1 O2 177.18(14) . . ?
O1 Mn1 N1 86.76(13) . . ?
O2 Mn1 N1 95.50(14) . . ?
O1 Mn1 N4 95.32(14) . . ?
O2 Mn1 N4 85.51(13) . . ?
N1 Mn1 N4 109.95(14) . . ?
O1 Mn1 N3 85.24(14) . . ?
O2 Mn1 N3 92.13(15) . . ?
N1 Mn1 N3 162.88(15) . . ?
N4 Mn1 N3 85.88(15) . . ?
O1 Mn1 N2 93.49(15) . . ?
O2 Mn1 N2 85.03(13) . . ?
N1 Mn1 N2 85.21(15) . . ?
N4 Mn1 N2 162.84(15) . . ?
N3 Mn1 N2 80.20(16) . . ?
F4 As1 F2 88.5(3) . . ?
F4 As1 F5 91.6(3) . . ?
F2 As1 F5 178.9(2) . . ?
F4 As1 F6 178.1(3) . . ?
F2 As1 F6 90.9(3) . . ?
F5 As1 F6 88.9(3) . . ?
F4 As1 F3 92.7(3) . . ?
F2 As1 F3 90.8(2) . . ?
F5 As1 F3 90.3(3) . . ?
F6 As1 F3 89.1(3) . . ?
F4 As1 F1 89.0(2) . . ?
F2 As1 F1 89.2(2) . . ?
F5 As1 F1 89.6(2) . . ?
F6 As1 F1 89.2(2) . . ?
F3 As1 F1 178.3(2) . . ?

loop_
_geom_bond_atom_site_label_1
_geom_bond_atom_site_label_2
_geom_bond_distance
_geom_bond_site_symmetry_2
_geom_bond_publ_flag
O1 C1 1.313(5) . ?
O1 Mn1 1.856(3) . ?
C1 C10 1.391(5) . ?
C1 C2 1.413(5) . ?
C2 C3 1.341(6) . ?
C2 H1 0.9300 . ?
C3 C4 1.401(6) . ?
C3 H2 0.9300 . ?
C4 C5 1.412(6) . ?
C4 C9 1.416(6) . ?
C5 C6 1.341(8) . ?
C5 H3 0.9300 . ?
C6 C7 1.373(9) . ?
C6 H4 0.9300 . ?
C7 C8 1.373(8) . ?
C7 H5 0.9300 . ?
C8 C9 1.401(6) . ?
C8 H6 0.9300 . ?
C9 C10 1.437(6) . ?
C10 C11 1.436(5) . ?
C11 N1 1.276(5) . ?
C11 H7 0.9300 . ?
N1 C12 1.478(5) . ?
N1 Mn1 2.069(4) . ?
C12 C13 1.504(7) . ?
C12 H8 0.9700 . ?
C12 H9 0.9700 . ?
C13 C14 1.504(7) . ?
C13 H10 0.9700 . ?
C13 H11 0.9700 . ?
C14 N2 1.482(6) . ?
C14 H12 0.9700 . ?
C14 H13 0.9700 . ?
N2 C15 1.465(6) . ?
N2 Mn1 2.214(4) . ?
N2 H14 0.76(4) . ?
C15 C16 1.499(7) . ?
C15 H15 0.9700 . ?
C15 H16 0.9700 . ?
C16 N3 1.462(6) . ?
C16 H17 0.9700 . ?
C16 H18 0.9700 . ?
N3 C17 1.461(6) . ?
N3 Mn1 2.203(4) . ?
N3 H19 0.79(4) . ?
C17 C18 1.503(8) . ?
C17 H20 0.9700 . ?
C17 H21 0.9700 . ?
C18 C19 1.537(7) . ?
C18 H22 0.9700 . ?
C18 H23 0.9700 . ?
C19 N4 1.467(5) . ?
C19 H24 0.9700 . ?
C19 H25 0.9700 . ?
N4 C20 1.274(6) . ?
N4 Mn1 2.104(4) . ?
C20 C21 1.441(6) . ?
C20 H26 0.9300 . ?
C21 C30 1.381(5) . ?
C21 C22 1.441(6) . ?
C22 C27 1.407(6) . ?
C22 C23 1.422(6) . ?
C23 C24 1.369(7) . ?
C23 H27 0.9300 . ?
C24 C25 1.373(8) . ?
C24 H28 0.9300 . ?
C25 C26 1.329(8) . ?
C25 H29 0.9300 . ?
C26 C27 1.411(7) . ?
C26 H30 0.9300 . ?
C27 C28 1.400(6) . ?
C28 C29 1.355(7) . ?
C28 H31 0.9300 . ?
C29 C30 1.412(6) . ?
C29 H32 0.9300 . ?
C30 O2 1.327(5) . ?
O2 Mn1 1.857(3) . ?
As1 F4 1.643(4) . ?
As1 F2 1.664(4) . ?
As1 F5 1.673(4) . ?
As1 F6 1.674(4) . ?
As1 F3 1.690(4) . ?
As1 F1 1.702(4) . ?
